data_4128209
loop_
_publ_author_name
'Lei, Honghui'
'Rovis, Tomislav'

_publ_section_title
;
 Ir-Catalyzed Intermolecular Branch-Selective Allylic C-H Amidation of
 Unactivated Terminal Olefins.
;
_journal_issue 6
_journal_name_full 'Journal of the American Chemical Society'
_journal_page_first 2268
_journal_page_last 2273
_journal_paper_doi 10.1021/jacs.9b00237
_journal_volume 141
_journal_year 2019
_chemical_formula_moiety 'C27 H42 Ir N O2 S'
_chemical_formula_sum 'C27 H42 Ir N O2 S'
_chemical_formula_weight 636.87
_space_group_crystal_system monoclinic
_space_group_IT_number 14
_space_group_name_Hall '-P 2yn'
_space_group_name_H-M_alt 'P 1 21/n 1'
_symmetry_space_group_name_Hall '-P 2yn'
_symmetry_space_group_name_H-M 'P 1 21/n 1'
_atom_sites_solution_hydrogens mixed
_audit_creation_date 2018-08-27
_audit_creation_method
;
Olex2 1.2
(compiled 2018.05.29 svn.r3510 for OlexSys, GUI svn.r5506)
;
_cell_angle_alpha 90
_cell_angle_beta 101.383(3)
_cell_angle_gamma 90
_cell_formula_units_Z 4
_cell_length_a 16.3025(5)
_cell_length_b 8.4734(2)
_cell_length_c 20.1181(7)
_cell_measurement_reflns_used 4906
_cell_measurement_temperature 200.00(10)
_cell_measurement_theta_max 26.9670
_cell_measurement_theta_min 3.7880
_cell_volume 2724.40(14)
_computing_cell_refinement 'CrysAlisPro 1.171.38.46 (Rigaku OD, 2015)'
_computing_data_collection 'CrysAlisPro 1.171.38.46 (Rigaku OD, 2015)'
_computing_data_reduction 'CrysAlisPro 1.171.38.46 (Rigaku OD, 2015)'
_computing_molecular_graphics 'Olex2 (Dolomanov et al., 2009)'
_computing_publication_material 'Olex2 (Dolomanov et al., 2009)'
_computing_structure_refinement 'SHELXL-2018/3 (Sheldrick, 2018)'
_diffrn_ambient_environment N~2~
_diffrn_ambient_temperature 200(2)
_diffrn_detector 'CCD plate'
_diffrn_detector_area_resol_mean 8.0549
_diffrn_detector_type EosS2
_diffrn_measured_fraction_theta_full 0.998
_diffrn_measured_fraction_theta_max 0.998
_diffrn_measurement_details
;
List of Runs (angles in degrees, time in seconds):

  # Type    Start    End  Width  t~exp~   \w     \q     \k     \f   Frames
--------------------------------------------------------------------------
  1  \w      0.00  83.00   1.00    8.00    --   17.19  57.00 150.00   83
  2  \w    -37.00 -11.00   1.00    8.00    --  -14.69  77.00   0.00   26
  3  \w    -15.00  14.00   1.00    8.00    --  -14.69 -19.00-120.00   29
  4  \w     31.00  57.00   1.00    8.00    --   17.19  57.00-150.00   26
  5  \w    -52.00  36.00   1.00    8.00    --   17.19 -37.00   0.00   88
  6  \w     47.00  74.00   1.00    8.00    --   17.19-131.00  10.00   27
;
_diffrn_measurement_device 'four-circle diffractometer'
_diffrn_measurement_device_type 'SuperNova, Dual, Cu at zero, EosS2'
_diffrn_measurement_method '\w scans'
_diffrn_orient_matrix_type 'CrysAlisPro convention (1999,Acta A55,543-557)'
_diffrn_orient_matrix_UB_11 -0.0368830000
_diffrn_orient_matrix_UB_12 -0.0097233000
_diffrn_orient_matrix_UB_13 -0.0251070000
_diffrn_orient_matrix_UB_21 0.0239148000
_diffrn_orient_matrix_UB_22 0.0064298000
_diffrn_orient_matrix_UB_23 -0.0257327000
_diffrn_orient_matrix_UB_31 0.0062025000
_diffrn_orient_matrix_UB_32 -0.0828869000
_diffrn_orient_matrix_UB_33 0.0009450000
_diffrn_radiation_monochromator mirror
_diffrn_radiation_probe x-ray
_diffrn_radiation_type MoK\a
_diffrn_radiation_wavelength 0.71073
_diffrn_reflns_av_R_equivalents 0.0428
_diffrn_reflns_av_unetI/netI 0.0585
_diffrn_reflns_Laue_measured_fraction_full 0.998
_diffrn_reflns_Laue_measured_fraction_max 0.998
_diffrn_reflns_limit_h_max 19
_diffrn_reflns_limit_h_min -20
_diffrn_reflns_limit_k_max 10
_diffrn_reflns_limit_k_min -10
_diffrn_reflns_limit_l_max 24
_diffrn_reflns_limit_l_min -25
_diffrn_reflns_number 14976
_diffrn_reflns_point_group_measured_fraction_full 0.998
_diffrn_reflns_point_group_measured_fraction_max 0.998
_diffrn_reflns_theta_full 25.242
_diffrn_reflns_theta_max 26.372
_diffrn_reflns_theta_min 3.505
_diffrn_source 'micro-focus sealed X-ray tube'
_diffrn_source_type 'SuperNova (Mo) X-ray Source'
_exptl_absorpt_coefficient_mu 5.000
_exptl_absorpt_correction_T_max 0.915
_exptl_absorpt_correction_T_min 0.653
_exptl_absorpt_correction_type gaussian
_exptl_absorpt_process_details
;
CrysAlisPro 1.171.38.46 (Rigaku Oxford Diffraction, 2015)
Numerical absorption correction based on gaussian integration over
            a multifaceted crystal model
Empirical absorption correction using spherical harmonics,
 implemented in SCALE3 ABSPACK scaling algorithm.
;
_exptl_crystal_colour colourless
_exptl_crystal_colour_primary colourless
_exptl_crystal_density_diffrn 1.553
_exptl_crystal_description prism
_exptl_crystal_F_000 1280
_exptl_crystal_size_max 0.165
_exptl_crystal_size_mid 0.083
_exptl_crystal_size_min 0.05
_refine_diff_density_max 0.745
_refine_diff_density_min -0.554
_refine_diff_density_rms 0.122
_refine_ls_extinction_method none
_refine_ls_goodness_of_fit_ref 1.025
_refine_ls_hydrogen_treatment mixed
_refine_ls_matrix_type full
_refine_ls_number_parameters 315
_refine_ls_number_reflns 5559
_refine_ls_number_restraints 0
_refine_ls_restrained_S_all 1.025
_refine_ls_R_factor_all 0.0491
_refine_ls_R_factor_gt 0.0341
_refine_ls_shift/su_max 0.009
_refine_ls_shift/su_mean 0.000
_refine_ls_structure_factor_coef Fsqd
_refine_ls_weighting_details 'w=1/[\s^2^(Fo^2^)+(0.0167P)^2^] where P=(Fo^2^+2Fc^2^)/3'
_refine_ls_weighting_scheme calc
_refine_ls_wR_factor_gt 0.0552
_refine_ls_wR_factor_ref 0.0616
_reflns_Friedel_coverage 0.000
_reflns_number_gt 4435
_reflns_number_total 5559
_reflns_threshold_expression 'I > 2\s(I)'
_cod_data_source_file ja9b00237_si_002.cif
_cod_data_source_block honghui2b
_cod_database_code 4128209
_shelx_shelxl_version_number 2018/3
_chemical_oxdiff_formula 'C27 H42 Ir N O2 S'
_shelx_space_group_comment
;
The symmetry employed for this shelxl refinement is uniquely defined
by the following loop, which should always be used as a source of
symmetry information in preference to the above space-group names.
They are only intended as comments.
;
_reflns_odcompleteness_completeness 99.67
_reflns_odcompleteness_iscentric 1
_reflns_odcompleteness_theta 26.32
_olex2_refinement_description
;
1. Fixed Uiso
 At 1.2 times of:
  All C(H) groups, All C(H,H) groups
 At 1.5 times of:
  All C(H,H,H) groups
2.a Secondary CH2 refined with riding coordinates:
 C4(H4A,H4B), C5(H5A,H5B), C6(H6A,H6B), C7(H7A,H7B), C8(H8A,H8B), C9(H9A,H9B)
2.b Aromatic/amide H refined with riding coordinates:
 C16(H16), C17(H17), C19(H19), C20(H20)
2.c Idealised Me refined as rotating group:
 C10(H10A,H10B,H10C), C21(H21A,H21B,H21C), C36(H36A,H36B,H36C), C37(H37A,H37B,
 H37C), C38(H38A,H38B,H38C), C39(H39A,H39B,H39C), C40(H40A,H40B,H40C)
;
_olex2_submission_special_instructions 'No special instructions were received'
_oxdiff_exptl_absorpt_empirical_details
;
Empirical correction (ABSPACK) includes:
- Absorption correction using spherical harmonics
- Frame scaling
;
_oxdiff_exptl_absorpt_empirical_full_max 1.096
_oxdiff_exptl_absorpt_empirical_full_min 0.910

loop_
_space_group_symop_operation_xyz
'x, y, z'
'-x+1/2, y+1/2, -z+1/2'
'-x, -y, -z'
'x-1/2, -y-1/2, z-1/2'

loop_
_atom_site_label
_atom_site_type_symbol
_atom_site_fract_x
_atom_site_fract_y
_atom_site_fract_z
_atom_site_U_iso_or_equiv
_atom_site_adp_type
_atom_site_occupancy
_atom_site_site_symmetry_order
_atom_site_calc_flag
_atom_site_refinement_flags_posn
Ir1 Ir 0.62062(2) 0.34602(2) 0.90701(2) 0.02770(7) Uani 1 1 d .
C1 C 0.5083(3) 0.4763(6) 0.9091(3) 0.0399(13) Uani 1 1 d .
H1A H 0.464(3) 0.408(5) 0.918(2) 0.048(15) Uiso 1 1 d .
H1B H 0.519(3) 0.556(5) 0.940(2) 0.027(12) Uiso 1 1 d .
C2 C 0.5289(3) 0.4834(6) 0.8448(3) 0.0428(14) Uani 1 1 d .
H2 H 0.547(3) 0.572(5) 0.827(2) 0.032(13) Uiso 1 1 d .
C3 C 0.5332(3) 0.3394(6) 0.8095(3) 0.0401(13) Uani 1 1 d .
H3 H 0.489(3) 0.262(5) 0.815(2) 0.048 Uiso 1 1 d R
C4 C 0.5658(3) 0.3228(6) 0.7452(3) 0.0559(15) Uani 1 1 d .
H4A H 0.603091 0.413300 0.741661 0.067 Uiso 1 1 calc R
H4B H 0.600130 0.225707 0.748271 0.067 Uiso 1 1 calc R
C5 C 0.4998(4) 0.3151(7) 0.6812(3) 0.0610(16) Uani 1 1 d .
H5A H 0.470038 0.417405 0.673869 0.073 Uiso 1 1 calc R
H5B H 0.458406 0.232367 0.685780 0.073 Uiso 1 1 calc R
C6 C 0.5392(4) 0.2784(8) 0.6210(3) 0.0726(18) Uani 1 1 d .
H6A H 0.583006 0.358526 0.619426 0.087 Uiso 1 1 calc R
H6B H 0.567665 0.174959 0.629211 0.087 Uiso 1 1 calc R
C7 C 0.4838(4) 0.2729(9) 0.5537(3) 0.089(2) Uani 1 1 d .
H7A H 0.455327 0.376057 0.544271 0.107 Uiso 1 1 calc R
H7B H 0.440279 0.191522 0.553943 0.107 Uiso 1 1 calc R
C8 C 0.5322(5) 0.2349(8) 0.4964(4) 0.085(2) Uani 1 1 d .
H8A H 0.577361 0.313729 0.497820 0.102 Uiso 1 1 calc R
H8B H 0.558893 0.129962 0.505257 0.102 Uiso 1 1 calc R
C9 C 0.4800(6) 0.2347(10) 0.4290(4) 0.112(3) Uani 1 1 d .
H9A H 0.452672 0.338974 0.420158 0.134 Uiso 1 1 calc R
H9B H 0.435588 0.154273 0.427045 0.134 Uiso 1 1 calc R
C10 C 0.5294(5) 0.2001(9) 0.3745(4) 0.123(3) Uani 1 1 d .
H10A H 0.572726 0.280803 0.375554 0.184 Uiso 1 1 calc GR
H10B H 0.491732 0.201111 0.330023 0.184 Uiso 1 1 calc GR
H10C H 0.555748 0.096094 0.382512 0.184 Uiso 1 1 calc GR
N11 N 0.5604(3) 0.1486(4) 0.9356(2) 0.0321(10) Uani 1 1 d .
H11 H 0.540(3) 0.148(5) 0.967(2) 0.025(15) Uiso 1 1 d .
S12 S 0.53630(7) -0.01198(12) 0.89820(6) 0.0323(3) Uani 1 1 d .
O13 O 0.5318(2) -0.1348(3) 0.94805(16) 0.0385(8) Uani 1 1 d .
O14 O 0.58874(19) -0.0410(3) 0.84979(17) 0.0423(8) Uani 1 1 d .
C15 C 0.4327(3) 0.0009(4) 0.8500(2) 0.0295(11) Uani 1 1 d .
C16 C 0.4139(3) -0.0555(5) 0.7845(3) 0.0460(13) Uani 1 1 d .
H16 H 0.456817 -0.098481 0.764111 0.055 Uiso 1 1 calc R
C17 C 0.3327(4) -0.0494(6) 0.7487(3) 0.0559(15) Uani 1 1 d .
H17 H 0.320781 -0.087106 0.703328 0.067 Uiso 1 1 calc R
C18 C 0.2683(3) 0.0097(5) 0.7765(3) 0.0427(13) Uani 1 1 d .
C19 C 0.2891(3) 0.0676(5) 0.8415(3) 0.0427(13) Uani 1 1 d .
H19 H 0.246372 0.111970 0.861604 0.051 Uiso 1 1 calc R
C20 C 0.3690(3) 0.0636(5) 0.8781(2) 0.0371(12) Uani 1 1 d .
H20 H 0.380948 0.104024 0.922982 0.044 Uiso 1 1 calc R
C21 C 0.1801(4) 0.0110(7) 0.7370(3) 0.0681(18) Uani 1 1 d .
H21A H 0.165525 -0.094249 0.718121 0.102 Uiso 1 1 calc GR
H21B H 0.175185 0.087883 0.700063 0.102 Uiso 1 1 calc GR
H21C H 0.142063 0.040086 0.767085 0.102 Uiso 1 1 calc GR
C31 C 0.7183(3) 0.4985(5) 0.9649(3) 0.0356(12) Uani 1 1 d .
C32 C 0.7265(3) 0.3460(5) 0.9939(2) 0.0334(11) Uani 1 1 d .
C33 C 0.7453(3) 0.2381(5) 0.9433(3) 0.0459(14) Uani 1 1 d .
C34 C 0.7491(3) 0.3274(6) 0.8847(3) 0.0485(14) Uani 1 1 d .
C35 C 0.7294(3) 0.4875(6) 0.8971(3) 0.0419(13) Uani 1 1 d .
C36 C 0.7040(3) 0.6477(5) 1.0019(3) 0.0633(18) Uani 1 1 d .
H36A H 0.679187 0.621312 1.041025 0.095 Uiso 1 1 calc GR
H36B H 0.666062 0.717268 0.971209 0.095 Uiso 1 1 calc GR
H36C H 0.757585 0.701621 1.017440 0.095 Uiso 1 1 calc GR
C37 C 0.7226(4) 0.3055(7) 1.0659(3) 0.0650(17) Uani 1 1 d .
H37A H 0.778304 0.316966 1.094549 0.097 Uiso 1 1 calc GR
H37B H 0.703470 0.196290 1.068079 0.097 Uiso 1 1 calc GR
H37C H 0.683381 0.376770 1.082034 0.097 Uiso 1 1 calc GR
C38 C 0.7614(3) 0.0643(5) 0.9554(4) 0.085(2) Uani 1 1 d .
H38A H 0.748134 0.007718 0.912182 0.128 Uiso 1 1 calc GR
H38B H 0.726138 0.024494 0.985946 0.128 Uiso 1 1 calc GR
H38C H 0.820432 0.047830 0.976125 0.128 Uiso 1 1 calc GR
C39 C 0.7715(4) 0.2608(10) 0.8208(3) 0.113(3) Uani 1 1 d .
H39A H 0.832472 0.261999 0.825030 0.170 Uiso 1 1 calc GR
H39B H 0.745615 0.325165 0.781829 0.170 Uiso 1 1 calc GR
H39C H 0.751116 0.152007 0.814168 0.170 Uiso 1 1 calc GR
C40 C 0.7302(4) 0.6250(7) 0.8500(3) 0.085(2) Uani 1 1 d .
H40A H 0.685371 0.698707 0.854731 0.127 Uiso 1 1 calc GR
H40B H 0.721301 0.586808 0.803103 0.127 Uiso 1 1 calc GR
H40C H 0.784278 0.678943 0.861332 0.127 Uiso 1 1 calc GR

loop_
_atom_site_aniso_label
_atom_site_aniso_U_11
_atom_site_aniso_U_22
_atom_site_aniso_U_33
_atom_site_aniso_U_23
_atom_site_aniso_U_13
_atom_site_aniso_U_12
Ir1 0.02374(10) 0.02624(10) 0.03200(12) -0.00075(8) 0.00278(8) -0.00018(8)
C1 0.031(3) 0.029(3) 0.058(4) -0.005(3) 0.005(3) 0.003(2)
C2 0.029(3) 0.039(3) 0.058(4) 0.017(3) 0.001(3) 0.000(2)
C3 0.034(3) 0.047(3) 0.034(3) 0.009(2) -0.006(2) -0.003(2)
C4 0.045(3) 0.080(4) 0.043(4) 0.005(3) 0.008(3) -0.012(3)
C5 0.058(4) 0.088(4) 0.036(4) -0.004(3) 0.007(3) 0.000(3)
C6 0.055(4) 0.114(5) 0.045(4) 0.010(4) 0.002(3) 0.001(4)
C7 0.066(5) 0.137(6) 0.062(5) -0.014(4) 0.005(4) 0.008(4)
C8 0.082(6) 0.110(5) 0.065(5) -0.011(4) 0.018(5) 0.004(4)
C9 0.114(8) 0.145(7) 0.080(7) -0.023(5) 0.025(6) 0.012(6)
C10 0.130(8) 0.166(8) 0.089(7) -0.006(5) 0.063(6) 0.019(6)
N11 0.031(2) 0.027(2) 0.038(3) -0.0006(19) 0.007(2) -0.0042(18)
S12 0.0299(7) 0.0259(6) 0.0400(8) -0.0047(5) 0.0042(6) -0.0010(5)
O13 0.043(2) 0.0222(15) 0.049(2) 0.0051(14) 0.0062(17) 0.0011(14)
O14 0.0327(19) 0.0462(18) 0.049(2) -0.0153(16) 0.0120(17) -0.0004(16)
C15 0.031(3) 0.024(2) 0.032(3) -0.0037(19) 0.004(2) -0.0028(19)
C16 0.041(3) 0.050(3) 0.047(4) -0.019(3) 0.009(3) -0.003(3)
C17 0.051(4) 0.069(4) 0.042(4) -0.016(3) -0.003(3) -0.006(3)
C18 0.034(3) 0.044(3) 0.047(4) 0.002(2) 0.000(3) -0.010(2)
C19 0.035(3) 0.049(3) 0.045(4) 0.001(3) 0.009(3) -0.002(2)
C20 0.041(3) 0.038(3) 0.032(3) -0.002(2) 0.008(2) -0.001(2)
C21 0.046(4) 0.084(4) 0.065(4) -0.002(3) -0.010(3) -0.001(3)
C31 0.024(3) 0.032(2) 0.050(3) -0.005(2) 0.005(2) -0.006(2)
C32 0.023(2) 0.036(2) 0.038(3) 0.004(2) -0.004(2) -0.003(2)
C33 0.022(3) 0.035(3) 0.074(4) -0.017(3) -0.008(3) 0.008(2)
C34 0.023(3) 0.080(4) 0.043(4) -0.017(3) 0.008(2) 0.001(3)
C35 0.029(3) 0.051(3) 0.045(4) 0.011(3) 0.005(3) -0.007(2)
C36 0.043(3) 0.041(3) 0.096(5) -0.020(3) -0.007(3) -0.007(3)
C37 0.055(4) 0.087(4) 0.048(4) 0.020(3) -0.004(3) -0.003(3)
C38 0.040(3) 0.040(3) 0.154(7) -0.025(3) -0.033(4) 0.017(3)
C39 0.049(4) 0.219(8) 0.071(5) -0.062(6) 0.011(4) 0.034(5)
C40 0.049(4) 0.115(5) 0.086(5) 0.058(4) 0.003(4) -0.033(4)

loop_
_atom_type_symbol
_atom_type_description
_atom_type_scat_dispersion_real
_atom_type_scat_dispersion_imag
_atom_type_scat_source
C C 0.0033 0.0016 'International Tables Vol C Tables 4.2.6.8 and 6.1.1.4'
H H 0.0000 0.0000 'International Tables Vol C Tables 4.2.6.8 and 6.1.1.4'
N N 0.0061 0.0033 'International Tables Vol C Tables 4.2.6.8 and 6.1.1.4'
O O 0.0106 0.0060 'International Tables Vol C Tables 4.2.6.8 and 6.1.1.4'
S S 0.1246 0.1234 'International Tables Vol C Tables 4.2.6.8 and 6.1.1.4'
Ir Ir -1.4442 7.9887 'International Tables Vol C Tables 4.2.6.8 and 6.1.1.4'

loop_
_exptl_crystal_face_index_h
_exptl_crystal_face_index_k
_exptl_crystal_face_index_l
_exptl_crystal_face_perp_dist
-2 -12 6 0.0751
-1 0 1 0.0437
-9 11 6 0.0738
1 0 -1 0.0268
1 0 1 0.0229
1 12 4 0.0727
-1 0 -1 0.0268

loop_
_geom_angle_atom_site_label_1
_geom_angle_atom_site_label_2
_geom_angle_atom_site_label_3
_geom_angle
C1 Ir1 H1A 19.9(9)
C1 Ir1 C3 67.9(2)
C1 Ir1 C31 102.68(19)
C1 Ir1 C32 121.5(2)
C1 Ir1 C33 159.4(2)
C1 Ir1 C34 151.5(2)
C1 Ir1 C35 115.6(2)
C2 Ir1 C1 38.50(19)
C2 Ir1 C3 38.63(18)
C2 Ir1 C31 110.23(19)
C2 Ir1 C32 145.80(18)
C2 Ir1 C33 157.3(2)
C2 Ir1 C34 120.3(2)
C2 Ir1 C35 97.9(2)
C3 Ir1 C31 140.04(18)
C3 Ir1 C32 169.40(19)
C3 Ir1 C33 132.7(2)
C3 Ir1 C34 106.8(2)
C3 Ir1 C35 109.26(19)
N11 Ir1 C1 87.54(19)
N11 Ir1 C2 106.95(19)
N11 Ir1 C3 88.15(18)
N11 Ir1 C31 131.25(17)
N11 Ir1 C32 96.85(16)
N11 Ir1 C33 91.69(17)
N11 Ir1 C34 120.78(18)
N11 Ir1 C35 154.77(17)
C31 Ir1 C33 63.02(16)
C31 Ir1 C34 62.45(18)
C32 Ir1 C31 37.49(15)
C32 Ir1 C33 38.20(17)
C32 Ir1 C34 62.60(19)
C32 Ir1 C35 63.17(18)
C34 Ir1 C33 36.99(18)
C35 Ir1 C31 37.66(17)
C35 Ir1 C33 63.10(18)
C35 Ir1 C34 37.71(17)
Ir1 C1 H1A 112(3)
Ir1 C1 H1B 110(3)
H1A C1 H1B 111(4)
C2 C1 Ir1 69.0(3)
C2 C1 H1A 122(3)
C2 C1 H1B 123(3)
Ir1 C2 H2 116(3)
C1 C2 Ir1 72.5(3)
C1 C2 H2 124(3)
C3 C2 Ir1 73.9(3)
C3 C2 C1 117.9(5)
C3 C2 H2 118(3)
Ir1 C3 H3 106(3)
C2 C3 Ir1 67.5(3)
C2 C3 H3 114(3)
C2 C3 C4 124.9(5)
C4 C3 Ir1 119.9(4)
C4 C3 H3 115(3)
C3 C4 H4A 108.5
C3 C4 H4B 108.5
H4A C4 H4B 107.5
C5 C4 C3 115.3(5)
C5 C4 H4A 108.5
C5 C4 H4B 108.5
C4 C5 H5A 109.6
C4 C5 H5B 109.6
C4 C5 C6 110.4(5)
H5A C5 H5B 108.1
C6 C5 H5A 109.6
C6 C5 H5B 109.6
C5 C6 H6A 107.9
C5 C6 H6B 107.9
H6A C6 H6B 107.2
C7 C6 C5 117.5(6)
C7 C6 H6A 107.9
C7 C6 H6B 107.9
C6 C7 H7A 109.2
C6 C7 H7B 109.2
C6 C7 C8 112.2(6)
H7A C7 H7B 107.9
C8 C7 H7A 109.2
C8 C7 H7B 109.2
C7 C8 H8A 108.8
C7 C8 H8B 108.8
H8A C8 H8B 107.7
C9 C8 C7 113.8(6)
C9 C8 H8A 108.8
C9 C8 H8B 108.8
C8 C9 H9A 109.1
C8 C9 H9B 109.1
C8 C9 C10 112.4(7)
H9A C9 H9B 107.9
C10 C9 H9A 109.1
C10 C9 H9B 109.1
C9 C10 H10A 109.5
C9 C10 H10B 109.5
C9 C10 H10C 109.5
H10A C10 H10B 109.5
H10A C10 H10C 109.5
H10B C10 H10C 109.5
Ir1 N11 H11 122(3)
S12 N11 Ir1 130.9(3)
S12 N11 H11 107(3)
N11 S12 C15 109.3(2)
O13 S12 N11 109.4(2)
O13 S12 C15 104.3(2)
O14 S12 N11 110.3(2)
O14 S12 O13 117.50(19)
O14 S12 C15 105.6(2)
C16 C15 S12 120.6(4)
C20 C15 S12 120.7(4)
C20 C15 C16 118.8(5)
C15 C16 H16 120.1
C17 C16 C15 119.7(5)
C17 C16 H16 120.1
C16 C17 H17 118.9
C16 C17 C18 122.2(5)
C18 C17 H17 118.9
C17 C18 C21 121.1(5)
C19 C18 C17 116.8(5)
C19 C18 C21 122.1(5)
C18 C19 H19 118.9
C20 C19 C18 122.3(5)
C20 C19 H19 118.9
C15 C20 H20 119.9
C19 C20 C15 120.2(5)
C19 C20 H20 119.9
C18 C21 H21A 109.5
C18 C21 H21B 109.5
C18 C21 H21C 109.5
H21A C21 H21B 109.5
H21A C21 H21C 109.5
H21B C21 H21C 109.5
C32 C31 Ir1 71.4(2)
C32 C31 C35 108.6(4)
C32 C31 C36 125.0(5)
C35 C31 Ir1 70.6(3)
C35 C31 C36 126.3(4)
C36 C31 Ir1 126.0(3)
C31 C32 Ir1 71.1(3)
C31 C32 C33 107.6(4)
C31 C32 C37 126.1(5)
C33 C32 Ir1 71.5(3)
C33 C32 C37 126.2(4)
C37 C32 Ir1 126.2(3)
C32 C33 Ir1 70.3(2)
C32 C33 C38 123.9(5)
C34 C33 Ir1 72.1(3)
C34 C33 C32 107.5(4)
C34 C33 C38 128.6(5)
C38 C33 Ir1 125.1(3)
C33 C34 Ir1 70.9(3)
C33 C34 C35 108.4(4)
C33 C34 C39 124.5(6)
C35 C34 Ir1 69.3(3)
C35 C34 C39 127.1(6)
C39 C34 Ir1 126.2(4)
C31 C35 Ir1 71.8(3)
C31 C35 C34 107.9(4)
C31 C35 C40 125.2(5)
C34 C35 Ir1 73.0(3)
C34 C35 C40 126.6(5)
C40 C35 Ir1 126.2(4)
C31 C36 H36A 109.5
C31 C36 H36B 109.5
C31 C36 H36C 109.5
H36A C36 H36B 109.5
H36A C36 H36C 109.5
H36B C36 H36C 109.5
C32 C37 H37A 109.5
C32 C37 H37B 109.5
C32 C37 H37C 109.5
H37A C37 H37B 109.5
H37A C37 H37C 109.5
H37B C37 H37C 109.5
C33 C38 H38A 109.5
C33 C38 H38B 109.5
C33 C38 H38C 109.5
H38A C38 H38B 109.5
H38A C38 H38C 109.5
H38B C38 H38C 109.5
C34 C39 H39A 109.5
C34 C39 H39B 109.5
C34 C39 H39C 109.5
H39A C39 H39B 109.5
H39A C39 H39C 109.5
H39B C39 H39C 109.5
C35 C40 H40A 109.5
C35 C40 H40B 109.5
C35 C40 H40C 109.5
H40A C40 H40B 109.5
H40A C40 H40C 109.5
H40B C40 H40C 109.5

loop_
_geom_bond_atom_site_label_1
_geom_bond_atom_site_label_2
_geom_bond_distance
Ir1 C1 2.146(5)
Ir1 H1A 2.66(5)
Ir1 C2 2.102(5)
Ir1 C3 2.185(5)
Ir1 N11 2.077(4)
Ir1 C31 2.198(4)
Ir1 C32 2.202(4)
Ir1 C33 2.217(5)
Ir1 C34 2.232(5)
Ir1 C35 2.182(5)
C1 H1A 0.98(5)
C1 H1B 0.91(4)
C1 C2 1.401(7)
C2 H2 0.90(4)
C2 C3 1.420(7)
C3 H3 0.99(4)
C3 C4 1.499(7)
C4 H4A 0.9900
C4 H4B 0.9900
C4 C5 1.508(7)
C5 H5A 0.9900
C5 H5B 0.9900
C5 C6 1.511(7)
C6 H6A 0.9900
C6 H6B 0.9900
C6 C7 1.473(8)
C7 H7A 0.9900
C7 H7B 0.9900
C7 C8 1.554(8)
C8 H8A 0.9900
C8 H8B 0.9900
C8 C9 1.452(9)
C9 H9A 0.9900
C9 H9B 0.9900
C9 C10 1.512(9)
C10 H10A 0.9800
C10 H10B 0.9800
C10 H10C 0.9800
N11 H11 0.77(4)
N11 S12 1.567(4)
S12 O13 1.457(3)
S12 O14 1.438(3)
S12 C15 1.777(5)
C15 C16 1.378(6)
C15 C20 1.382(6)
C16 H16 0.9500
C16 C17 1.377(7)
C17 H17 0.9500
C17 C18 1.378(7)
C18 C19 1.375(6)
C18 C21 1.499(7)
C19 H19 0.9500
C19 C20 1.364(6)
C20 H20 0.9500
C21 H21A 0.9800
C21 H21B 0.9800
C21 H21C 0.9800
C31 C32 1.414(6)
C31 C35 1.414(6)
C31 C36 1.508(6)
C32 C33 1.446(6)
C32 C37 1.501(7)
C33 C34 1.411(7)
C33 C38 1.507(6)
C34 C35 1.427(6)
C34 C39 1.514(7)
C35 C40 1.503(6)
C36 H36A 0.9800
C36 H36B 0.9800
C36 H36C 0.9800
C37 H37A 0.9800
C37 H37B 0.9800
C37 H37C 0.9800
C38 H38A 0.9800
C38 H38B 0.9800
C38 H38C 0.9800
C39 H39A 0.9800
C39 H39B 0.9800
C39 H39C 0.9800
C40 H40A 0.9800
C40 H40B 0.9800
C40 H40C 0.9800

loop_
_geom_torsion_atom_site_label_1
_geom_torsion_atom_site_label_2
_geom_torsion_atom_site_label_3
_geom_torsion_atom_site_label_4
_geom_torsion
Ir1 C1 C2 C3 60.2(4)
Ir1 C2 C3 C4 -111.6(5)
Ir1 C3 C4 C5 178.4(4)
Ir1 N11 S12 O13 153.7(3)
Ir1 N11 S12 O14 22.9(4)
Ir1 N11 S12 C15 -92.7(3)
Ir1 C31 C32 C33 62.6(3)
Ir1 C31 C32 C37 -121.5(5)
Ir1 C31 C35 C34 -64.6(3)
Ir1 C31 C35 C40 122.0(5)
Ir1 C32 C33 C34 62.9(3)
Ir1 C32 C33 C38 -119.7(5)
Ir1 C33 C34 C35 59.4(3)
Ir1 C33 C34 C39 -121.4(5)
Ir1 C34 C35 C31 63.8(3)
Ir1 C34 C35 C40 -122.9(5)
C1 C2 C3 Ir1 -59.4(4)
C1 C2 C3 C4 -171.0(5)
C2 C3 C4 C5 -99.5(6)
C3 C4 C5 C6 -173.0(5)
C4 C5 C6 C7 -177.6(6)
C5 C6 C7 C8 179.7(6)
C6 C7 C8 C9 -177.7(7)
C7 C8 C9 C10 179.0(6)
N11 S12 C15 C16 135.5(4)
N11 S12 C15 C20 -46.3(4)
S12 C15 C16 C17 177.8(4)
S12 C15 C20 C19 -177.6(3)
O13 S12 C15 C16 -107.6(4)
O13 S12 C15 C20 70.6(4)
O14 S12 C15 C16 16.8(4)
O14 S12 C15 C20 -164.9(3)
C15 C16 C17 C18 -1.0(8)
C16 C15 C20 C19 0.7(7)
C16 C17 C18 C19 2.0(8)
C16 C17 C18 C21 -178.3(5)
C17 C18 C19 C20 -1.8(7)
C18 C19 C20 C15 0.5(7)
C20 C15 C16 C17 -0.4(7)
C21 C18 C19 C20 178.6(5)
C31 C32 C33 Ir1 -62.3(3)
C31 C32 C33 C34 0.6(5)
C31 C32 C33 C38 177.9(4)
C32 C31 C35 Ir1 61.6(3)
C32 C31 C35 C34 -3.0(5)
C32 C31 C35 C40 -176.5(5)
C32 C33 C34 Ir1 -61.8(3)
C32 C33 C34 C35 -2.4(5)
C32 C33 C34 C39 176.8(5)
C33 C34 C35 Ir1 -60.4(3)
C33 C34 C35 C31 3.4(6)
C33 C34 C35 C40 176.7(5)
C35 C31 C32 Ir1 -61.1(3)
C35 C31 C32 C33 1.5(5)
C35 C31 C32 C37 177.4(5)
C36 C31 C32 Ir1 121.4(5)
C36 C31 C32 C33 -176.0(4)
C36 C31 C32 C37 -0.1(8)
C36 C31 C35 Ir1 -120.9(5)
C36 C31 C35 C34 174.5(5)
C36 C31 C35 C40 1.0(8)
C37 C32 C33 Ir1 121.7(5)
C37 C32 C33 C34 -175.3(5)
C37 C32 C33 C38 2.0(7)
C38 C33 C34 Ir1 121.0(5)
C38 C33 C34 C35 -179.6(5)
C38 C33 C34 C39 -0.4(8)
C39 C34 C35 Ir1 120.4(5)
C39 C34 C35 C31 -175.8(5)
C39 C34 C35 C40 -2.5(8)

loop_
_exptl_oxdiff_crystal_face_indexfrac_h
_exptl_oxdiff_crystal_face_indexfrac_k
_exptl_oxdiff_crystal_face_indexfrac_l
_exptl_oxdiff_crystal_face_x
_exptl_oxdiff_crystal_face_y
_exptl_oxdiff_crystal_face_z
-2.3431 -11.6660 5.8666 0.0526 -0.2820 0.9580
-1.0000 0.0000 1.0000 0.0118 -0.0496 -0.0053
-8.5871 10.9380 6.2072 0.0545 -0.2948 -0.9540
1.0000 -0.0000 -1.0000 -0.0118 0.0496 0.0053
1.0000 0.0000 1.0000 -0.0620 -0.0018 0.0071
1.1588 11.8036 3.7788 -0.2524 0.0064 -0.9676
-1.0000 -0.0000 -1.0000 0.0620 0.0018 -0.0071
